data_4085168
loop_
_publ_author_name
'Wang, Fenhua'
'Wei, Yun'
'Wang, Shaowu'
'Zhu, Xiancui'
'Zhou, Shuangliu'
'Yang, Gaosheng'
'Gu, Xiaoxia'
'Zhang, Guangchao'
'Mu, Xiaolong'

_publ_section_title
;
 Synthesis, Characterization, and Reactivity of Lanthanide Amides
 Incorporating Neutral Pyrrole Ligand. Isolation and Characterization of
 Active Catalyst for Cyanosilylation of Ketones
;
_journal_issue 1
_journal_name_full Organometallics
_journal_page_first 86
_journal_paper_doi 10.1021/om500924q
_journal_volume 34
_journal_year 2015
_chemical_formula_sum 'C41 H96 La2 N8 Si8'
_chemical_formula_weight 1203.80
_chemical_name_systematic
; 
 ? 
;
_space_group_IT_number 2
_symmetry_cell_setting triclinic
_symmetry_space_group_name_Hall '-P 1'
_symmetry_space_group_name_H-M 'P -1'
_atom_sites_solution_hydrogens geom
_atom_sites_solution_primary direct
_atom_sites_solution_secondary difmap
_audit_creation_method SHELXL-97
_cell_angle_alpha 89.8260(10)
_cell_angle_beta 88.2900(10)
_cell_angle_gamma 72.5680(10)
_cell_formula_units_Z 2
_cell_length_a 11.2896(9)
_cell_length_b 16.1701(12)
_cell_length_c 18.0350(14)
_cell_measurement_temperature 293(2)
_cell_volume 3139.7(4)
_computing_cell_refinement 'Bruker SMART'
_computing_data_collection 'Bruker SMART'
_computing_data_reduction 'Bruker SAINT'
_computing_molecular_graphics 'Bruker SHELXTL'
_computing_publication_material 'Bruker SHELXTL'
_computing_structure_refinement 'SHELXL-97 (Sheldrick, 1997)'
_computing_structure_solution 'SHELXS-97 (Sheldrick, 1990)'
_diffrn_ambient_temperature 293(2)
_diffrn_measured_fraction_theta_full 0.968
_diffrn_measured_fraction_theta_max 0.968
_diffrn_measurement_device_type 'CCD area detector'
_diffrn_measurement_method 'phi and omega scans'
_diffrn_radiation_monochromator graphite
_diffrn_radiation_source 'fine-focus sealed tube'
_diffrn_radiation_type MoK\a
_diffrn_radiation_wavelength 0.71073
_diffrn_reflns_av_R_equivalents 0.0284
_diffrn_reflns_av_sigmaI/netI 0.0426
_diffrn_reflns_limit_h_max 14
_diffrn_reflns_limit_h_min -14
_diffrn_reflns_limit_k_max 21
_diffrn_reflns_limit_k_min -21
_diffrn_reflns_limit_l_max 23
_diffrn_reflns_limit_l_min -23
_diffrn_reflns_number 27522
_diffrn_reflns_theta_full 27.77
_diffrn_reflns_theta_max 27.77
_diffrn_reflns_theta_min 1.73
_exptl_absorpt_coefficient_mu 1.527
_exptl_absorpt_correction_T_max 0.8380
_exptl_absorpt_correction_T_min 0.7922
_exptl_absorpt_correction_type multi-scan
_exptl_crystal_colour yellow
_exptl_crystal_density_diffrn 1.273
_exptl_crystal_density_method 'not measured'
_exptl_crystal_description block
_exptl_crystal_F_000 1248
_exptl_crystal_size_max 0.16
_exptl_crystal_size_mid 0.15
_exptl_crystal_size_min 0.12
_refine_diff_density_max 1.026
_refine_diff_density_min -0.601
_refine_diff_density_rms 0.075
_refine_ls_extinction_method none
_refine_ls_goodness_of_fit_ref 1.027
_refine_ls_hydrogen_treatment mixed
_refine_ls_matrix_type full
_refine_ls_number_parameters 560
_refine_ls_number_reflns 14334
_refine_ls_number_restraints 0
_refine_ls_restrained_S_all 1.027
_refine_ls_R_factor_all 0.0490
_refine_ls_R_factor_gt 0.0340
_refine_ls_shift/su_max 0.001
_refine_ls_shift/su_mean 0.000
_refine_ls_structure_factor_coef Fsqd
_refine_ls_weighting_details 'calc w=1/[\s^2^(Fo^2^)+(0.0412P)^2^+1.3692P] where P=(Fo^2^+2Fc^2^)/3'
_refine_ls_weighting_scheme calc
_refine_ls_wR_factor_gt 0.0844
_refine_ls_wR_factor_ref 0.0923
_reflns_number_gt 11233
_reflns_number_total 14334
_reflns_threshold_expression >2sigma(I)
_cod_data_source_file om500924q_si_002.cif
_cod_data_source_block 6
_cod_depositor_comments
;
The following automatic conversions were performed:

'_symmetry_cell_setting' value 'Triclinic' changed to 'triclinic'
according to
/home/saulius/struct/COD-crude-data--automatic-downloads/rss-feeds/ACS/lib/dictionaries/cif_core.dic
dictionary named 'cif_core.dic' version 2.4.2 from 2011-04-26.

Automatic conversion script
Id: cif_fix_values 2935 2014-11-11 08:27:57Z andrius 

 Adding full bibliography for 4085164--4085170.cif.
;
_cod_original_sg_symbol_H-M P-1
_cod_database_code 4085168

loop_
_symmetry_equiv_pos_as_xyz
'x, y, z'
'-x, -y, -z'

loop_
_atom_site_label
_atom_site_type_symbol
_atom_site_fract_x
_atom_site_fract_y
_atom_site_fract_z
_atom_site_U_iso_or_equiv
_atom_site_adp_type
_atom_site_occupancy
_atom_site_symmetry_multiplicity
_atom_site_calc_flag
_atom_site_refinement_flags
C1 C 0.4510(4) 0.6554(3) 0.09996(19) 0.0629(10) Uani 1 1 d .
C2 C 0.3361(4) 0.6509(3) 0.08496(19) 0.0637(10) Uani 1 1 d .
H2 H 0.2661 0.6977 0.0773 0.076 Uiso 1 1 calc R
C3 C 0.3416(4) 0.5627(3) 0.08308(19) 0.0652(10) Uani 1 1 d .
H3 H 0.2757 0.5414 0.0736 0.078 Uiso 1 1 calc R
C4 C 0.4586(4) 0.5145(3) 0.09735(19) 0.0627(10) Uani 1 1 d .
C5 C 0.5027(5) 0.7306(3) 0.1012(3) 0.0998(17) Uani 1 1 d .
H5A H 0.5636 0.7243 0.0617 0.150 Uiso 1 1 calc R
H5B H 0.5408 0.7321 0.1479 0.150 Uiso 1 1 calc R
H5C H 0.4368 0.7835 0.0949 0.150 Uiso 1 1 calc R
C6 C 0.5166(5) 0.4186(3) 0.0951(2) 0.0913(16) Uani 1 1 d .
H6A H 0.4559 0.3912 0.0811 0.137 Uiso 1 1 calc R
H6B H 0.5465 0.3986 0.1432 0.137 Uiso 1 1 calc R
H6C H 0.5846 0.4042 0.0594 0.137 Uiso 1 1 calc R
C7 C 0.6492(4) 0.5470(4) 0.1415(2) 0.0842(14) Uani 1 1 d .
H7A H 0.6878 0.5927 0.1348 0.101 Uiso 1 1 calc R
H7B H 0.7030 0.4946 0.1183 0.101 Uiso 1 1 calc R
C8 C 0.6311(4) 0.5317(3) 0.2243(2) 0.0812(13) Uani 1 1 d .
H8A H 0.6051 0.4800 0.2302 0.097 Uiso 1 1 calc R
H8B H 0.7100 0.5214 0.2482 0.097 Uiso 1 1 calc R
C9 C 0.5908(4) 0.6504(3) 0.3135(2) 0.0753(12) Uani 1 1 d .
H9A H 0.5405 0.7107 0.3146 0.090 Uiso 1 1 calc R
H9B H 0.6742 0.6483 0.2969 0.090 Uiso 1 1 calc R
C10 C 0.5952(4) 0.6134(3) 0.3923(2) 0.0745(12) Uani 1 1 d .
H10A H 0.6616 0.5591 0.3946 0.089 Uiso 1 1 calc R
H10B H 0.6121 0.6536 0.4273 0.089 Uiso 1 1 calc R
C11 C 0.3676(4) 0.6645(3) 0.42243(19) 0.0653(10) Uani 1 1 d .
C12 C 0.2732(4) 0.6285(3) 0.41647(19) 0.0657(10) Uani 1 1 d .
H12 H 0.1887 0.6577 0.4210 0.079 Uiso 1 1 calc R
C13 C 0.3272(4) 0.5385(3) 0.40211(19) 0.0610(10) Uani 1 1 d .
H13 H 0.2847 0.4980 0.3957 0.073 Uiso 1 1 calc R
C14 C 0.4525(4) 0.5225(3) 0.39950(18) 0.0583(9) Uani 1 1 d .
C15 C 0.3620(5) 0.7543(3) 0.4468(3) 0.0926(15) Uani 1 1 d .
H15A H 0.2787 0.7920 0.4429 0.139 Uiso 1 1 calc R
H15B H 0.4170 0.7754 0.4156 0.139 Uiso 1 1 calc R
H15C H 0.3869 0.7530 0.4973 0.139 Uiso 1 1 calc R
C16 C 0.5523(4) 0.4374(3) 0.3906(2) 0.0748(12) Uani 1 1 d .
H16A H 0.6052 0.4399 0.3485 0.112 Uiso 1 1 calc R
H16B H 0.5149 0.3921 0.3830 0.112 Uiso 1 1 calc R
H16C H 0.6006 0.4256 0.4344 0.112 Uiso 1 1 calc R
C17 C 0.0207(5) 0.5988(4) 0.1494(3) 0.1057(19) Uani 1 1 d .
H17A H 0.0272 0.6344 0.1077 0.159 Uiso 1 1 calc R
H17B H -0.0525 0.5807 0.1456 0.159 Uiso 1 1 calc R
H17C H 0.0926 0.5487 0.1498 0.159 Uiso 1 1 calc R
C18 C 0.0042(5) 0.5865(3) 0.3140(3) 0.0892(15) Uani 1 1 d .
H18A H 0.0799 0.5393 0.3133 0.134 Uiso 1 1 calc R
H18B H -0.0648 0.5644 0.3075 0.134 Uiso 1 1 calc R
H18C H -0.0057 0.6166 0.3606 0.134 Uiso 1 1 calc R
C19 C -0.1420(4) 0.7484(4) 0.2377(5) 0.138(3) Uani 1 1 d .
H19A H -0.1548 0.7797 0.2839 0.207 Uiso 1 1 calc R
H19B H -0.2072 0.7222 0.2320 0.207 Uiso 1 1 calc R
H19C H -0.1428 0.7875 0.1975 0.207 Uiso 1 1 calc R
C20 C 0.2900(4) 0.8136(3) 0.2547(3) 0.0783(12) Uani 1 1 d .
H20A H 0.3241 0.7878 0.3004 0.117 Uiso 1 1 calc R
H20B H 0.2875 0.8735 0.2541 0.117 Uiso 1 1 calc R
H20C H 0.3410 0.7837 0.2138 0.117 Uiso 1 1 calc R
C21 C 0.0372(6) 0.8658(3) 0.3281(3) 0.1086(19) Uani 1 1 d .
H21A H -0.0500 0.8789 0.3195 0.163 Uiso 1 1 calc R
H21B H 0.0576 0.9187 0.3351 0.163 Uiso 1 1 calc R
H21C H 0.0572 0.8307 0.3717 0.163 Uiso 1 1 calc R
C22 C 0.0643(5) 0.8659(3) 0.1610(3) 0.0963(16) Uani 1 1 d .
H22A H 0.1161 0.8402 0.1189 0.144 Uiso 1 1 calc R
H22B H 0.0627 0.9253 0.1659 0.144 Uiso 1 1 calc R
H22C H -0.0184 0.8632 0.1542 0.144 Uiso 1 1 calc R
C23 C 0.3193(3) 0.4368(2) 0.23909(18) 0.0447(7) Uani 1 1 d .
C24 C 0.1438(5) 0.3746(3) 0.0510(3) 0.0899(14) Uani 1 1 d .
H24A H 0.2103 0.3850 0.0777 0.135 Uiso 1 1 calc R
H24B H 0.0837 0.4289 0.0399 0.135 Uiso 1 1 calc R
H24C H 0.1762 0.3442 0.0056 0.135 Uiso 1 1 calc R
C25 C -0.0724(5) 0.3012(4) 0.0579(3) 0.1089(19) Uani 1 1 d .
H25A H -0.0462 0.2740 0.0105 0.163 Uiso 1 1 calc R
H25B H -0.1271 0.3587 0.0509 0.163 Uiso 1 1 calc R
H25C H -0.1152 0.2679 0.0861 0.163 Uiso 1 1 calc R
C26 C 0.0014(4) 0.3710(3) 0.1961(3) 0.0843(13) Uani 1 1 d .
H26A H -0.0400 0.3386 0.2264 0.127 Uiso 1 1 calc R
H26B H -0.0569 0.4252 0.1829 0.127 Uiso 1 1 calc R
H26C H 0.0674 0.3816 0.2231 0.127 Uiso 1 1 calc R
C27 C 0.2720(7) 0.1379(4) -0.0160(3) 0.123(2) Uani 1 1 d .
H27A H 0.2167 0.1872 -0.0396 0.184 Uiso 1 1 calc R
H27B H 0.2839 0.0873 -0.0465 0.184 Uiso 1 1 calc R
H27C H 0.3505 0.1481 -0.0093 0.184 Uiso 1 1 calc R
C28 C 0.0678(5) 0.0808(3) 0.0576(3) 0.0996(17) Uani 1 1 d .
H28A H 0.0224 0.0793 0.1032 0.149 Uiso 1 1 calc R
H28B H 0.0970 0.0236 0.0365 0.149 Uiso 1 1 calc R
H28C H 0.0144 0.1191 0.0235 0.149 Uiso 1 1 calc R
C29 C 0.3183(5) 0.0284(3) 0.1228(3) 0.0970(16) Uani 1 1 d .
H29A H 0.3899 0.0453 0.1352 0.146 Uiso 1 1 calc R
H29B H 0.3431 -0.0206 0.0898 0.146 Uiso 1 1 calc R
H29C H 0.2809 0.0131 0.1672 0.146 Uiso 1 1 calc R
C30 C 0.6416(5) 0.2322(3) 0.2470(3) 0.1001(17) Uani 1 1 d .
H30A H 0.5738 0.2845 0.2531 0.150 Uiso 1 1 calc R
H30B H 0.7064 0.2438 0.2168 0.150 Uiso 1 1 calc R
H30C H 0.6732 0.2118 0.2946 0.150 Uiso 1 1 calc R
C31 C 0.5151(5) 0.1981(4) 0.1122(3) 0.1022(17) Uani 1 1 d .
H31A H 0.4985 0.1545 0.0817 0.153 Uiso 1 1 calc R
H31B H 0.5716 0.2229 0.0861 0.153 Uiso 1 1 calc R
H31C H 0.4388 0.2427 0.1235 0.153 Uiso 1 1 calc R
C32 C 0.7287(5) 0.0575(4) 0.1727(4) 0.140(3) Uani 1 1 d .
H32A H 0.7723 0.0325 0.2162 0.209 Uiso 1 1 calc R
H32B H 0.7818 0.0799 0.1413 0.209 Uiso 1 1 calc R
H32C H 0.7048 0.0138 0.1463 0.209 Uiso 1 1 calc R
C33 C 0.5781(6) -0.0762(3) 0.2650(5) 0.150(3) Uani 1 1 d .
H33A H 0.5252 -0.0793 0.2250 0.225 Uiso 1 1 calc R
H33B H 0.5800 -0.1215 0.2998 0.225 Uiso 1 1 calc R
H33C H 0.6606 -0.0829 0.2456 0.225 Uiso 1 1 calc R
C34 C 0.6319(8) 0.0385(5) 0.3818(5) 0.198(4) Uani 1 1 d .
H34A H 0.7049 0.0444 0.3565 0.296 Uiso 1 1 calc R
H34B H 0.6537 -0.0131 0.4113 0.296 Uiso 1 1 calc R
H34C H 0.5965 0.0880 0.4133 0.296 Uiso 1 1 calc R
C35 C 0.3758(7) 0.0201(4) 0.3624(4) 0.135(3) Uani 1 1 d .
H35A H 0.3394 0.0707 0.3925 0.203 Uiso 1 1 calc R
H35B H 0.3984 -0.0303 0.3933 0.203 Uiso 1 1 calc R
H35C H 0.3170 0.0142 0.3270 0.203 Uiso 1 1 calc R
C36 C 0.3549(5) 0.2789(3) 0.4108(2) 0.0865(14) Uani 1 1 d .
H36A H 0.4098 0.2221 0.3995 0.130 Uiso 1 1 calc R
H36B H 0.3844 0.3022 0.4529 0.130 Uiso 1 1 calc R
H36C H 0.3523 0.3160 0.3689 0.130 Uiso 1 1 calc R
C37 C 0.0949(6) 0.3847(4) 0.4509(4) 0.124(2) Uani 1 1 d .
H37A H 0.0895 0.4179 0.4063 0.187 Uiso 1 1 calc R
H37B H 0.1303 0.4104 0.4890 0.187 Uiso 1 1 calc R
H37C H 0.0133 0.3839 0.4668 0.187 Uiso 1 1 calc R
C38 C 0.2066(7) 0.2146(4) 0.5234(3) 0.131(3) Uani 1 1 d .
H38A H 0.1253 0.2146 0.5406 0.196 Uiso 1 1 calc R
H38B H 0.2415 0.2440 0.5590 0.196 Uiso 1 1 calc R
H38C H 0.2589 0.1560 0.5174 0.196 Uiso 1 1 calc R
C39 C 0.0122(5) 0.1292(4) 0.2761(3) 0.0957(17) Uani 1 1 d .
H39A H 0.0061 0.1694 0.2361 0.144 Uiso 1 1 calc R
H39B H -0.0601 0.1095 0.2779 0.144 Uiso 1 1 calc R
H39C H 0.0851 0.0805 0.2684 0.144 Uiso 1 1 calc R
C40 C -0.1264(5) 0.2740(5) 0.3816(4) 0.147(3) Uani 1 1 d .
H40A H -0.1239 0.3025 0.4279 0.220 Uiso 1 1 calc R
H40B H -0.1948 0.2503 0.3830 0.220 Uiso 1 1 calc R
H40C H -0.1365 0.3151 0.3420 0.220 Uiso 1 1 calc R
C41 C 0.0303(8) 0.1001(5) 0.4386(3) 0.158(3) Uani 1 1 d .
H41A H 0.1096 0.0564 0.4350 0.237 Uiso 1 1 calc R
H41B H -0.0344 0.0739 0.4313 0.237 Uiso 1 1 calc R
H41C H 0.0196 0.1267 0.4869 0.237 Uiso 1 1 calc R
La1 La 0.338717(16) 0.596480(11) 0.245810(9) 0.03952(6) Uani 1 1 d .
La2 La 0.269880(16) 0.209914(11) 0.247971(10) 0.04076(6) Uani 1 1 d .
N1 N 0.5278(3) 0.5715(2) 0.10757(16) 0.0613(8) Uani 1 1 d .
N2 N 0.5402(3) 0.6035(2) 0.26100(16) 0.0578(8) Uani 1 1 d .
N3 N 0.4779(3) 0.5990(2) 0.41230(15) 0.0570(7) Uani 1 1 d .
N4 N 0.1384(2) 0.69822(17) 0.24435(16) 0.0475(6) Uani 1 1 d .
N5 N 0.3057(3) 0.3687(2) 0.23776(17) 0.0639(8) Uani 1 1 d .
N6 N 0.1697(3) 0.21053(19) 0.13267(15) 0.0510(7) Uani 1 1 d .
N7 N 0.4783(3) 0.11803(19) 0.25504(19) 0.0641(8) Uani 1 1 d .
N8 N 0.1489(3) 0.22219(19) 0.36029(15) 0.0532(7) Uani 1 1 d .
Si1 Si 0.01058(9) 0.66244(7) 0.23751(6) 0.0578(3) Uani 1 1 d .
Si2 Si 0.12794(11) 0.80552(6) 0.24669(6) 0.0602(3) Uani 1 1 d .
Si3 Si 0.06754(10) 0.30710(8) 0.10938(6) 0.0625(3) Uani 1 1 d .
Si4 Si 0.20355(13) 0.12075(8) 0.07642(6) 0.0667(3) Uani 1 1 d .
Si5 Si 0.58623(11) 0.14768(8) 0.20078(8) 0.0753(4) Uani 1 1 d .
Si6 Si 0.51674(15) 0.03114(9) 0.31258(10) 0.1003(5) Uani 1 1 d .
Si7 Si 0.19505(13) 0.27158(8) 0.43279(6) 0.0657(3) Uani 1 1 d .
Si8 Si 0.02289(14) 0.18429(11) 0.36586(7) 0.0854(4) Uani 1 1 d .

loop_
_atom_site_aniso_label
_atom_site_aniso_U_11
_atom_site_aniso_U_22
_atom_site_aniso_U_33
_atom_site_aniso_U_23
_atom_site_aniso_U_13
_atom_site_aniso_U_12
C1 0.084(3) 0.069(3) 0.0379(19) 0.0078(17) 0.0103(18) -0.027(2)
C2 0.070(3) 0.073(3) 0.0383(19) 0.0078(17) 0.0014(17) -0.007(2)
C3 0.069(3) 0.091(3) 0.0398(19) -0.0035(19) 0.0016(17) -0.030(2)
C4 0.080(3) 0.068(3) 0.0375(18) -0.0043(17) 0.0161(18) -0.020(2)
C5 0.139(5) 0.094(4) 0.084(3) 0.004(3) 0.030(3) -0.066(4)
C6 0.126(4) 0.073(3) 0.062(3) -0.006(2) 0.037(3) -0.015(3)
C7 0.050(2) 0.130(4) 0.062(3) -0.001(3) 0.0122(19) -0.013(2)
C8 0.056(2) 0.118(4) 0.058(2) 0.007(3) -0.0025(19) -0.009(2)
C9 0.070(3) 0.104(3) 0.069(3) 0.006(2) -0.009(2) -0.051(3)
C10 0.074(3) 0.097(3) 0.063(3) -0.005(2) -0.021(2) -0.039(2)
C11 0.087(3) 0.066(2) 0.0354(18) -0.0039(17) -0.0078(18) -0.012(2)
C12 0.062(2) 0.094(3) 0.0386(19) 0.0044(19) -0.0017(17) -0.020(2)
C13 0.072(3) 0.077(3) 0.0405(19) 0.0056(18) -0.0034(17) -0.031(2)
C14 0.075(3) 0.068(2) 0.0329(17) 0.0090(16) -0.0068(16) -0.023(2)
C15 0.121(4) 0.079(3) 0.073(3) -0.020(3) -0.010(3) -0.023(3)
C16 0.089(3) 0.071(3) 0.056(2) 0.008(2) -0.011(2) -0.011(2)
C17 0.111(4) 0.149(5) 0.087(4) 0.000(3) -0.016(3) -0.084(4)
C18 0.095(3) 0.107(4) 0.082(3) 0.032(3) -0.006(3) -0.054(3)
C19 0.049(3) 0.083(4) 0.267(9) 0.042(5) 0.000(4) 0.001(3)
C20 0.093(3) 0.065(3) 0.084(3) 0.005(2) -0.006(3) -0.033(2)
C21 0.130(5) 0.069(3) 0.108(4) -0.019(3) 0.032(4) -0.005(3)
C22 0.109(4) 0.068(3) 0.102(4) 0.039(3) -0.012(3) -0.011(3)
C23 0.0535(19) 0.0384(17) 0.0416(17) -0.0011(13) 0.0013(14) -0.0133(15)
C24 0.115(4) 0.075(3) 0.080(3) 0.026(3) -0.013(3) -0.028(3)
C25 0.086(3) 0.128(5) 0.111(4) 0.001(4) -0.053(3) -0.025(3)
C26 0.083(3) 0.079(3) 0.082(3) 0.002(3) -0.011(3) -0.010(3)
C27 0.201(7) 0.135(5) 0.062(3) -0.029(3) 0.030(4) -0.100(5)
C28 0.132(5) 0.105(4) 0.092(4) 0.006(3) -0.037(3) -0.078(4)
C29 0.119(4) 0.061(3) 0.112(4) -0.017(3) -0.016(3) -0.028(3)
C30 0.074(3) 0.094(4) 0.138(5) -0.017(3) -0.021(3) -0.032(3)
C31 0.112(4) 0.116(4) 0.097(4) -0.008(3) 0.007(3) -0.064(4)
C32 0.080(4) 0.100(4) 0.220(8) -0.046(5) 0.038(4) -0.002(3)
C33 0.119(5) 0.053(3) 0.253(9) 0.011(4) 0.004(5) 0.012(3)
C34 0.229(10) 0.131(6) 0.211(9) 0.049(6) -0.146(8) -0.008(6)
C35 0.179(7) 0.066(3) 0.140(6) 0.025(4) 0.020(5) -0.009(4)
C36 0.104(4) 0.105(4) 0.064(3) -0.004(3) -0.019(3) -0.051(3)
C37 0.153(6) 0.080(4) 0.135(5) -0.033(4) 0.018(4) -0.031(4)
C38 0.242(8) 0.143(5) 0.049(3) 0.026(3) -0.029(4) -0.120(6)
C39 0.106(4) 0.139(5) 0.071(3) -0.011(3) 0.005(3) -0.081(4)
C40 0.070(4) 0.242(9) 0.124(5) -0.074(5) 0.033(3) -0.044(5)
C41 0.244(9) 0.221(8) 0.082(4) 0.017(4) 0.005(5) -0.183(8)
La1 0.04071(10) 0.03998(10) 0.03681(10) 0.00177(7) 0.00019(7) -0.01063(8)
La2 0.04172(10) 0.04065(10) 0.03810(10) -0.00004(7) -0.00626(7) -0.00908(8)
N1 0.0597(19) 0.081(2) 0.0415(16) 0.0034(15) 0.0104(14) -0.0197(17)
N2 0.0481(16) 0.083(2) 0.0441(16) 0.0001(15) 0.0003(13) -0.0228(16)
N3 0.0665(19) 0.068(2) 0.0375(15) 0.0022(14) -0.0103(13) -0.0213(16)
N4 0.0464(15) 0.0363(14) 0.0550(16) 0.0073(12) 0.0021(12) -0.0055(12)
N5 0.0591(19) 0.074(2) 0.0535(18) 0.0030(16) -0.0049(15) -0.0127(17)
N6 0.0593(17) 0.0559(17) 0.0429(15) 0.0014(13) -0.0106(13) -0.0241(14)
N7 0.0512(17) 0.0475(17) 0.084(2) -0.0037(16) -0.0132(16) 0.0011(14)
N8 0.0612(18) 0.0608(18) 0.0399(15) 0.0020(13) -0.0031(13) -0.0217(15)
Si1 0.0436(5) 0.0560(6) 0.0704(7) 0.0165(5) -0.0022(5) -0.0100(4)
Si2 0.0713(7) 0.0394(5) 0.0640(7) 0.0056(5) 0.0046(5) -0.0084(5)
Si3 0.0617(6) 0.0697(7) 0.0565(6) 0.0087(5) -0.0217(5) -0.0183(5)
Si4 0.0967(9) 0.0664(7) 0.0503(6) -0.0054(5) -0.0082(6) -0.0442(7)
Si5 0.0487(6) 0.0667(7) 0.1050(10) -0.0239(7) 0.0009(6) -0.0092(5)
Si6 0.0915(10) 0.0590(8) 0.1314(14) 0.0181(8) -0.0278(9) 0.0086(7)
Si7 0.1022(9) 0.0618(7) 0.0387(5) 0.0026(5) -0.0029(5) -0.0331(6)
Si8 0.0880(9) 0.1349(13) 0.0526(7) -0.0107(7) 0.0125(6) -0.0640(9)

loop_
_atom_type_symbol
_atom_type_description
_atom_type_scat_dispersion_real
_atom_type_scat_dispersion_imag
_atom_type_scat_source
C C 0.0033 0.0016 'International Tables Vol C Tables 4.2.6.8 and 6.1.1.4'
H H 0.0000 0.0000 'International Tables Vol C Tables 4.2.6.8 and 6.1.1.4'
N N 0.0061 0.0033 'International Tables Vol C Tables 4.2.6.8 and 6.1.1.4'
Si Si 0.0817 0.0704 'International Tables Vol C Tables 4.2.6.8 and 6.1.1.4'
La La -0.2871 2.4523 'International Tables Vol C Tables 4.2.6.8 and 6.1.1.4'

loop_
_geom_angle_atom_site_label_1
_geom_angle_atom_site_label_2
_geom_angle_atom_site_label_3
_geom_angle
C2 C1 N1 107.6(4)
C2 C1 C5 131.4(4)
N1 C1 C5 120.7(4)
C1 C2 C3 107.9(4)
C1 C2 La1 82.6(2)
C3 C2 La1 74.7(2)
C4 C3 C2 108.6(4)
C4 C3 La1 81.2(2)
C2 C3 La1 78.2(2)
C3 C4 N1 107.2(4)
C3 C4 C6 130.2(4)
N1 C4 C6 122.2(4)
C3 C4 La1 73.2(2)
N1 C4 La1 81.16(19)
C6 C4 La1 117.5(2)
N1 C7 C8 108.5(3)
N2 C8 C7 113.2(4)
N2 C9 C10 112.6(3)
N3 C10 C9 110.1(3)
C12 C11 N3 107.6(4)
C12 C11 C15 129.1(4)
N3 C11 C15 122.7(4)
C11 C12 C13 107.7(4)
C14 C13 C12 107.3(4)
C14 C13 La1 85.1(2)
C12 C13 La1 83.5(2)
C13 C14 N3 108.3(4)
C13 C14 C16 128.8(4)
N3 C14 C16 122.7(4)
N5 C23 La1 176.9(3)
N2 La1 N4 135.50(11)
N2 La1 C23 114.77(11)
N4 La1 C23 109.50(10)
N2 La1 C13 90.68(10)
N4 La1 C13 97.56(10)
C23 La1 C13 73.65(10)
N2 La1 C3 101.27(11)
N4 La1 C3 92.64(11)
C23 La1 C3 76.81(11)
C13 La1 C3 150.46(12)
N2 La1 C2 92.93(11)
N4 La1 C2 80.67(10)
C23 La1 C2 103.71(11)
C13 La1 C2 176.21(11)
C3 La1 C2 27.10(11)
N2 La1 C4 80.69(11)
N4 La1 C4 118.17(11)
C23 La1 C4 72.03(10)
C13 La1 C4 136.77(11)
C3 La1 C4 25.65(10)
C2 La1 C4 43.02(11)
N7 La2 N8 114.70(11)
N7 La2 N6 116.77(11)
N8 La2 N6 118.46(10)
N7 La2 N5 101.27(10)
N8 La2 N5 102.41(10)
N6 La2 N5 98.40(9)
C1 N1 C4 108.8(3)
C1 N1 C7 125.4(4)
C4 N1 C7 123.6(4)
C8 N2 C9 114.7(3)
C8 N2 La1 111.3(3)
C9 N2 La1 131.7(3)
C14 N3 C11 109.1(3)
C14 N3 C10 123.6(4)
C11 N3 C10 124.0(4)
Si2 N4 Si1 122.50(16)
Si2 N4 La1 117.86(14)
Si1 N4 La1 119.60(13)
C23 N5 La2 174.9(3)
Si3 N6 Si4 122.70(16)
Si3 N6 La2 115.25(14)
Si4 N6 La2 122.01(15)
Si6 N7 Si5 122.75(19)
Si6 N7 La2 121.66(18)
Si5 N7 La2 115.56(16)
Si7 N8 Si8 123.05(18)
Si7 N8 La2 115.97(15)
Si8 N8 La2 120.97(14)
N4 Si1 C18 110.69(18)
N4 Si1 C19 115.7(2)
C18 Si1 C19 107.5(3)
N4 Si1 C17 110.41(19)
C18 Si1 C17 105.7(2)
C19 Si1 C17 106.3(3)
N4 Si2 C21 114.3(2)
N4 Si2 C22 114.1(2)
C21 Si2 C22 108.0(3)
N4 Si2 C20 107.54(17)
C21 Si2 C20 105.9(3)
C22 Si2 C20 106.3(2)
N6 Si3 C24 112.0(2)
N6 Si3 C25 116.0(2)
C24 Si3 C25 106.5(2)
N6 Si3 C26 109.57(18)
C24 Si3 C26 107.7(2)
C25 Si3 C26 104.6(2)
N6 Si4 C27 112.8(2)
N6 Si4 C28 114.6(2)
C27 Si4 C28 106.7(2)
N6 Si4 C29 109.12(18)
C27 Si4 C29 108.0(3)
C28 Si4 C29 105.2(2)
N7 Si5 C30 111.9(2)
N7 Si5 C32 115.6(3)
C30 Si5 C32 106.5(3)
N7 Si5 C31 110.3(2)
C30 Si5 C31 105.6(3)
C32 Si5 C31 106.2(3)
N7 Si6 C35 110.3(2)
N7 Si6 C34 112.6(3)
C35 Si6 C34 108.9(4)
N7 Si6 C33 115.0(3)
C35 Si6 C33 101.9(3)
C34 Si6 C33 107.5(4)
N8 Si7 C38 115.9(2)
N8 Si7 C37 113.8(2)
C38 Si7 C37 106.0(3)
N8 Si7 C36 108.80(18)
C38 Si7 C36 105.4(3)
C37 Si7 C36 106.2(3)
N8 Si8 C39 108.71(18)
N8 Si8 C41 115.0(2)
C39 Si8 C41 104.8(3)
N8 Si8 C40 112.1(3)
C39 Si8 C40 107.8(3)
C41 Si8 C40 107.9(4)

loop_
_geom_bond_atom_site_label_1
_geom_bond_atom_site_label_2
_geom_bond_distance
C1 C2 1.356(6)
C1 N1 1.382(5)
C1 C5 1.498(6)
C2 C3 1.409(6)
C2 La1 3.027(3)
C3 C4 1.349(5)
C3 La1 2.984(4)
C4 N1 1.393(5)
C4 C6 1.492(6)
C4 La1 3.080(3)
C7 N1 1.461(5)
C7 C8 1.529(6)
C8 N2 1.445(5)
C9 N2 1.448(5)
C9 C10 1.537(6)
C10 N3 1.447(5)
C11 C12 1.365(6)
C11 N3 1.379(5)
C11 C15 1.502(6)
C12 C13 1.421(6)
C13 C14 1.359(5)
C13 La1 2.980(3)
C14 N3 1.372(5)
C14 C16 1.501(6)
C17 Si1 1.878(5)
C18 Si1 1.858(4)
C19 Si1 1.861(5)
C20 Si2 1.883(5)
C21 Si2 1.865(5)
C22 Si2 1.870(5)
C23 N5 1.158(5)
C23 La1 2.659(3)
C24 Si3 1.882(5)
C25 Si3 1.883(4)
C26 Si3 1.884(5)
C27 Si4 1.871(5)
C28 Si4 1.872(4)
C29 Si4 1.873(5)
C30 Si5 1.872(5)
C31 Si5 1.881(6)
C32 Si5 1.876(5)
C33 Si6 1.866(6)
C34 Si6 1.858(7)
C35 Si6 1.858(7)
C36 Si7 1.874(5)
C37 Si7 1.863(5)
C38 Si7 1.863(5)
C39 Si8 1.874(5)
C40 Si8 1.880(6)
C41 Si8 1.874(6)
La1 N2 2.336(3)
La1 N4 2.366(3)
La2 N7 2.384(3)
La2 N8 2.384(3)
La2 N6 2.395(3)
La2 N5 2.721(4)
N4 Si2 1.704(3)
N4 Si1 1.716(3)
N6 Si3 1.700(3)
N6 Si4 1.714(3)
N7 Si6 1.701(4)
N7 Si5 1.717(4)
N8 Si7 1.707(3)
N8 Si8 1.709(3)
